data_2210196
loop_
_publ_author_name
'Chun-Nian Xia'
'Wei-Xiao Hu'
'Wei Zhou'

_publ_section_title
;
 Octyl 3-(3,4-dihydroxyphenyl)prop-2-enoate
;
_journal_coeditor_code CV2097
_journal_issue 9
_journal_name_full 'Acta Crystallographica Section E'
_journal_page_first o3900
_journal_page_last o3901
_journal_paper_doi 10.1107/S1600536806031588
_journal_volume 62
_journal_year 2006
_chemical_formula_iupac 'C17 H24 O4'
_chemical_formula_moiety 'C17 H24 O4'
_chemical_formula_sum 'C17 H24 O4'
_chemical_formula_weight 292.36
_chemical_name_systematic
;
Octyl 3-(3,4-dihydroxyphenyl)prop-2-enoate
;
_space_group_IT_number 2
_symmetry_cell_setting triclinic
_symmetry_space_group_name_Hall '-P 1'
_symmetry_space_group_name_H-M 'P -1'
_atom_sites_solution_hydrogens geom
_atom_sites_solution_primary direct
_atom_sites_solution_secondary difmap
_audit_creation_method SHELXL-97
_cell_angle_alpha 87.763(6)
_cell_angle_beta 80.560(6)
_cell_angle_gamma 81.395(5)
_cell_formula_units_Z 2
_cell_length_a 5.454(2)
_cell_length_b 12.152(5)
_cell_length_c 12.584(5)
_cell_measurement_reflns_used 1016
_cell_measurement_temperature 298(2)
_cell_measurement_theta_max 23.815
_cell_measurement_theta_min 3.282
_cell_volume 813.4(6)
_computing_cell_refinement 'SAINT (Bruker, 2003)'
_computing_data_collection 'SMART (Bruker, 2003)'
_computing_data_reduction SAINT
_computing_molecular_graphics SHELXTL
_computing_publication_material SHELXTL
_computing_structure_refinement SHELXTL
_computing_structure_solution 'SHELXTL (Bruker, 2003)'
_diffrn_ambient_temperature 298(2)
_diffrn_measured_fraction_theta_full 0.981
_diffrn_measured_fraction_theta_max 0.981
_diffrn_measurement_device_type 'Bruker APEX CCD area-detector'
_diffrn_measurement_method '\f and \w'
_diffrn_radiation_monochromator graphite
_diffrn_radiation_source 'fine-focus sealed tube'
_diffrn_radiation_type MoK\a
_diffrn_radiation_wavelength 0.71073
_diffrn_reflns_av_R_equivalents 0.0344
_diffrn_reflns_av_sigmaI/netI 0.0472
_diffrn_reflns_limit_h_max 5
_diffrn_reflns_limit_h_min -6
_diffrn_reflns_limit_k_max 14
_diffrn_reflns_limit_k_min -14
_diffrn_reflns_limit_l_max 15
_diffrn_reflns_limit_l_min -15
_diffrn_reflns_number 3778
_diffrn_reflns_theta_full 26.00
_diffrn_reflns_theta_max 26.00
_diffrn_reflns_theta_min 1.64
_diffrn_standards_decay_% 0
_diffrn_standards_interval_count 0
_diffrn_standards_number 0
_exptl_absorpt_coefficient_mu 0.084
_exptl_absorpt_correction_T_max 0.9834
_exptl_absorpt_correction_T_min 0.9694
_exptl_absorpt_correction_type multi-scan
_exptl_absorpt_process_details '(ABSCOR; Higashi, 1995)'
_exptl_crystal_colour 'light brown'
_exptl_crystal_density_diffrn 1.194
_exptl_crystal_density_method 'not measured'
_exptl_crystal_description prism
_exptl_crystal_F_000 316
_exptl_crystal_size_max 0.25
_exptl_crystal_size_mid 0.20
_exptl_crystal_size_min 0.20
_refine_diff_density_max 0.189
_refine_diff_density_min -0.172
_refine_ls_extinction_method none
_refine_ls_goodness_of_fit_ref 0.957
_refine_ls_hydrogen_treatment constr
_refine_ls_matrix_type full
_refine_ls_number_parameters 193
_refine_ls_number_reflns 3137
_refine_ls_number_restraints 0
_refine_ls_restrained_S_all 0.957
_refine_ls_R_factor_all 0.1128
_refine_ls_R_factor_gt 0.0624
_refine_ls_shift/su_max 0.000
_refine_ls_shift/su_mean 0.000
_refine_ls_structure_factor_coef Fsqd
_refine_ls_weighting_details 'calc w=1/[\s^2^(Fo^2^)+(0.0897P)^2^] where P=(Fo^2^+2Fc^2^)/3'
_refine_ls_weighting_scheme calc
_refine_ls_wR_factor_gt 0.1577
_refine_ls_wR_factor_ref 0.1812
_reflns_number_gt 1607
_reflns_number_total 3137
_reflns_threshold_expression I>2\s(I)
_cod_data_source_file cv2097.cif
_cod_data_source_block I
_cod_depositor_comments
;
The following automatic conversions were performed:
'_symmetry_cell_setting' value 'Triclinic' changed to 'triclinic'
according to '/home/saulius/struct/CIF-dictionaries/cif_core.dic'
dictionary named 'cif_core.dic' version 2.4.1 from 2010-06-29.

Automatic conversion script
Id: cif_fix_enum 1527 2010-12-29 10:47:43Z saulius 

The following automatic conversions were performed:

'_symmetry_cell_setting' value 'Triclinic' changed to 'triclinic'
according to /home/saulius/struct/CIF-dictionaries/cif_core.dic
dictionary named 'cif_core.dic' version 2.4.1 from 2010-06-29.

Automatic conversion script
Id: cif_fix_values 1715 2011-07-08 13:25:40Z adriana 
;
_cod_database_code 2210196
_cod_database_fobs_code 2210196

loop_
_symmetry_equiv_pos_as_xyz
'x, y, z'
'-x, -y, -z'

loop_
_atom_site_type_symbol
_atom_site_label
_atom_site_fract_x
_atom_site_fract_y
_atom_site_fract_z
_atom_site_U_iso_or_equiv
_atom_site_adp_type
_atom_site_calc_flag
_atom_site_refinement_flags
_atom_site_occupancy
O O1 0.1190(3) 0.86346(13) 0.00558(15) 0.0648(6) Uani d . 1
H H1 0.2410 0.8268 -0.0301 0.097 Uiso calc R 1
O O2 -0.3489(3) 0.95106(13) 0.10023(16) 0.0713(6) Uani d . 1
H H2 -0.2393 0.9803 0.0618 0.107 Uiso calc R 1
O O3 0.4843(3) 0.27442(14) 0.10354(16) 0.0794(6) Uani d . 1
O O4 0.1036(3) 0.27056(13) 0.19768(14) 0.0609(5) Uani d . 1
C C1 -0.0994(4) 0.61545(19) 0.14443(19) 0.0502(6) Uani d . 1
C C2 0.0540(4) 0.68337(19) 0.08245(19) 0.0513(6) Uani d . 1
H H2A 0.2149 0.6526 0.0511 0.062 Uiso calc R 1
C C3 -0.0240(4) 0.79357(19) 0.06626(18) 0.0487(6) Uani d . 1
C C4 -0.2652(4) 0.84122(19) 0.1139(2) 0.0523(6) Uani d . 1
C C5 -0.4185(5) 0.7756(2) 0.1752(2) 0.0610(7) Uani d . 1
H H5 -0.5790 0.8067 0.2067 0.073 Uiso calc R 1
C C6 -0.3390(4) 0.6645(2) 0.1908(2) 0.0589(7) Uani d . 1
H H6 -0.4461 0.6213 0.2328 0.071 Uiso calc R 1
C C7 -0.0194(5) 0.49747(19) 0.16097(19) 0.0542(7) Uani d . 1
H H7 -0.1356 0.4581 0.2024 0.065 Uiso calc R 1
C C8 0.2019(5) 0.4400(2) 0.1232(2) 0.0596(7) Uani d . 1
H H8 0.3197 0.4791 0.0825 0.072 Uiso calc R 1
C C9 0.2771(5) 0.3221(2) 0.1394(2) 0.0557(7) Uani d . 1
C C10 0.1725(5) 0.15266(19) 0.2168(2) 0.0586(7) Uani d . 1
H H10A 0.3198 0.1400 0.2521 0.070 Uiso calc R 1
H H10B 0.2116 0.1136 0.1490 0.070 Uiso calc R 1
C C11 -0.0438(4) 0.11071(19) 0.2868(2) 0.0588(7) Uani d . 1
H H11A -0.1896 0.1227 0.2505 0.071 Uiso calc R 1
H H11B -0.0851 0.1518 0.3534 0.071 Uiso calc R 1
C C12 0.0197(4) -0.0119(2) 0.3118(2) 0.0584(7) Uani d . 1
H H12A 0.1703 -0.0231 0.3449 0.070 Uiso calc R 1
H H12B 0.0575 -0.0521 0.2446 0.070 Uiso calc R 1
C C13 -0.1854(5) -0.0614(2) 0.3854(2) 0.0627(7) Uani d . 1
H H13A -0.2291 -0.0193 0.4514 0.075 Uiso calc R 1
H H13B -0.3336 -0.0539 0.3509 0.075 Uiso calc R 1
C C14 -0.1134(5) -0.1825(2) 0.4135(2) 0.0644(7) Uani d . 1
H H14A 0.0356 -0.1901 0.4475 0.077 Uiso calc R 1
H H14B -0.0710 -0.2247 0.3475 0.077 Uiso calc R 1
C C15 -0.3177(5) -0.2321(2) 0.4878(2) 0.0727(8) Uani d . 1
H H15A -0.3685 -0.1865 0.5515 0.087 Uiso calc R 1
H H15B -0.4625 -0.2290 0.4516 0.087 Uiso calc R 1
C C16 -0.2426(6) -0.3503(3) 0.5226(3) 0.0953(11) Uani d . 1
H H16A -0.0951 -0.3538 0.5572 0.114 Uiso calc R 1
H H16B -0.1963 -0.3963 0.4591 0.114 Uiso calc R 1
C C17 -0.4453(7) -0.3981(3) 0.5991(3) 0.1152(13) Uani d . 1
H H17A -0.4915 -0.3536 0.6626 0.173 Uiso calc R 1
H H17B -0.3834 -0.4730 0.6188 0.173 Uiso calc R 1
H H17C -0.5896 -0.3981 0.5645 0.173 Uiso calc R 1

loop_
_atom_site_aniso_label
_atom_site_aniso_U_11
_atom_site_aniso_U_22
_atom_site_aniso_U_33
_atom_site_aniso_U_12
_atom_site_aniso_U_13
_atom_site_aniso_U_23
O1 0.0547(11) 0.0407(10) 0.0872(13) 0.0007(8) 0.0141(9) 0.0080(9)
O2 0.0583(11) 0.0448(11) 0.0979(15) 0.0086(8) 0.0087(10) 0.0073(10)
O3 0.0584(12) 0.0575(12) 0.1027(14) 0.0077(9) 0.0274(11) 0.0068(10)
O4 0.0494(10) 0.0421(10) 0.0811(12) 0.0012(8) 0.0106(9) 0.0041(9)
C1 0.0451(14) 0.0429(15) 0.0595(15) -0.0050(11) -0.0003(12) 0.0003(12)
C2 0.0401(13) 0.0415(15) 0.0661(16) 0.0024(10) 0.0025(12) -0.0016(12)
C3 0.0420(13) 0.0419(15) 0.0586(15) -0.0055(11) 0.0019(12) 0.0006(12)
C4 0.0452(14) 0.0404(15) 0.0667(16) 0.0012(11) -0.0021(13) -0.0022(12)
C5 0.0428(14) 0.0531(17) 0.0788(18) 0.0020(12) 0.0067(13) -0.0018(14)
C6 0.0460(15) 0.0503(16) 0.0736(17) -0.0072(12) 0.0093(13) 0.0020(13)
C7 0.0522(15) 0.0439(15) 0.0612(16) -0.0065(11) 0.0060(13) 0.0008(12)
C8 0.0556(16) 0.0463(16) 0.0691(17) -0.0068(12) 0.0116(13) 0.0045(13)
C9 0.0504(15) 0.0478(15) 0.0618(16) -0.0037(12) 0.0074(13) 0.0030(12)
C10 0.0529(15) 0.0416(15) 0.0750(17) 0.0016(11) -0.0004(14) 0.0050(13)
C11 0.0471(15) 0.0538(17) 0.0699(17) -0.0027(12) 0.0018(13) 0.0034(13)
C12 0.0486(15) 0.0494(16) 0.0729(16) -0.0043(11) -0.0007(13) 0.0050(13)
C13 0.0535(15) 0.0580(18) 0.0728(17) -0.0074(12) 0.0001(14) 0.0006(14)
C14 0.0556(16) 0.0569(18) 0.0791(18) -0.0098(13) -0.0069(14) 0.0101(14)
C15 0.0709(18) 0.066(2) 0.0791(19) -0.0164(14) -0.0041(16) 0.0100(16)
C16 0.099(3) 0.073(2) 0.112(3) -0.0262(18) -0.008(2) 0.0269(19)
C17 0.134(3) 0.099(3) 0.114(3) -0.051(2) -0.002(3) 0.031(2)

loop_
_atom_type_symbol
_atom_type_description
_atom_type_scat_dispersion_real
_atom_type_scat_dispersion_imag
_atom_type_scat_source
C C 0.0033 0.0016 'International Tables Vol C Tables 4.2.6.8 and 6.1.1.4'
H H 0.0000 0.0000 'International Tables Vol C Tables 4.2.6.8 and 6.1.1.4'
O O 0.0106 0.0060 'International Tables Vol C Tables 4.2.6.8 and 6.1.1.4'

loop_
_geom_angle_atom_site_label_1
_geom_angle_atom_site_label_2
_geom_angle_atom_site_label_3
_geom_angle
C3 O1 H1 109.5
C4 O2 H2 109.5
C9 O4 C10 116.32(18)
C2 C1 C6 117.5(2)
C2 C1 C7 122.5(2)
C6 C1 C7 120.1(2)
C3 C2 C1 122.0(2)
C3 C2 H2A 119.0
C1 C2 H2A 119.0
C2 C3 O1 124.2(2)
C2 C3 C4 119.6(2)
O1 C3 C4 116.3(2)
O2 C4 C5 119.6(2)
O2 C4 C3 121.2(2)
C5 C4 C3 119.2(2)
C4 C5 C6 120.9(2)
C4 C5 H5 119.5
C6 C5 H5 119.5
C5 C6 C1 120.8(2)
C5 C6 H6 119.6
C1 C6 H6 119.6
C8 C7 C1 126.8(2)
C8 C7 H7 116.6
C1 C7 H7 116.6
C7 C8 C9 126.0(2)
C7 C8 H8 117.0
C9 C8 H8 117.0
O3 C9 O4 122.5(2)
O3 C9 C8 122.9(2)
O4 C9 C8 114.6(2)
O4 C10 C11 108.24(19)
O4 C10 H10A 110.0
C11 C10 H10A 110.0
O4 C10 H10B 110.0
C11 C10 H10B 110.0
H10A C10 H10B 108.4
C10 C11 C12 110.65(19)
C10 C11 H11A 109.5
C12 C11 H11A 109.5
C10 C11 H11B 109.5
C12 C11 H11B 109.5
H11A C11 H11B 108.1
C11 C12 C13 114.6(2)
C11 C12 H12A 108.6
C13 C12 H12A 108.6
C11 C12 H12B 108.6
C13 C12 H12B 108.6
H12A C12 H12B 107.6
C14 C13 C12 113.7(2)
C14 C13 H13A 108.8
C12 C13 H13A 108.8
C14 C13 H13B 108.8
C12 C13 H13B 108.8
H13A C13 H13B 107.7
C13 C14 C15 113.8(2)
C13 C14 H14A 108.8
C15 C14 H14A 108.8
C13 C14 H14B 108.8
C15 C14 H14B 108.8
H14A C14 H14B 107.7
C16 C15 C14 114.4(2)
C16 C15 H15A 108.6
C14 C15 H15A 108.6
C16 C15 H15B 108.6
C14 C15 H15B 108.6
H15A C15 H15B 107.6
C15 C16 C17 114.1(3)
C15 C16 H16A 108.7
C17 C16 H16A 108.7
C15 C16 H16B 108.7
C17 C16 H16B 108.7
H16A C16 H16B 107.6
C16 C17 H17A 109.5
C16 C17 H17B 109.5
H17A C17 H17B 109.5
C16 C17 H17C 109.5
H17A C17 H17C 109.5
H17B C17 H17C 109.5

loop_
_geom_bond_atom_site_label_1
_geom_bond_atom_site_label_2
_geom_bond_distance
O1 C3 1.365(3)
O1 H1 0.8200
O2 C4 1.358(3)
O2 H2 0.8200
O3 C9 1.213(3)
O4 C9 1.319(3)
O4 C10 1.447(3)
C1 C2 1.390(3)
C1 C6 1.395(3)
C1 C7 1.452(3)
C2 C3 1.361(3)
C2 H2A 0.9300
C3 C4 1.402(3)
C4 C5 1.367(3)
C5 C6 1.372(3)
C5 H5 0.9300
C6 H6 0.9300
C7 C8 1.325(3)
C7 H7 0.9300
C8 C9 1.446(3)
C8 H8 0.9300
C10 C11 1.494(3)
C10 H10A 0.9700
C10 H10B 0.9700
C11 C12 1.511(3)
C11 H11A 0.9700
C11 H11B 0.9700
C12 C13 1.514(3)
C12 H12A 0.9700
C12 H12B 0.9700
C13 C14 1.508(3)
C13 H13A 0.9700
C13 H13B 0.9700
C14 C15 1.515(3)
C14 H14A 0.9700
C14 H14B 0.9700
C15 C16 1.502(4)
C15 H15A 0.9700
C15 H15B 0.9700
C16 C17 1.512(4)
C16 H16A 0.9700
C16 H16B 0.9700
C17 H17A 0.9599
C17 H17B 0.9599
C17 H17C 0.9599

loop_
_geom_hbond_atom_site_label_D
_geom_hbond_atom_site_label_H
_geom_hbond_atom_site_label_A
_geom_hbond_site_symmetry_A
_geom_hbond_distance_DH
_geom_hbond_distance_HA
_geom_hbond_distance_DA
_geom_hbond_angle_DHA
_geom_hbond_publ_flag
O2 H2 O1 . 0.82 2.26 2.711(2) 115 yes
O2 H2 O1 2_575 0.82 2.20 2.914(2) 146 yes
O1 H1 O3 2_665 0.82 1.92 2.738(2) 173 yes
C2 H2A O3 2_665 0.93 2.55 3.231(3) 130 yes

loop_
_geom_torsion_atom_site_label_1
_geom_torsion_atom_site_label_2
_geom_torsion_atom_site_label_3
_geom_torsion_atom_site_label_4
_geom_torsion
C6 C1 C2 C3 -0.4(4)
C7 C1 C2 C3 179.1(2)
C1 C2 C3 O1 -179.6(2)
C1 C2 C3 C4 0.6(4)
C2 C3 C4 O2 179.5(2)
O1 C3 C4 O2 -0.3(4)
C2 C3 C4 C5 -0.6(4)
O1 C3 C4 C5 179.6(2)
O2 C4 C5 C6 -179.8(2)
C3 C4 C5 C6 0.3(4)
C4 C5 C6 C1 -0.1(4)
C2 C1 C6 C5 0.1(4)
C7 C1 C6 C5 -179.4(2)
C2 C1 C7 C8 1.3(4)
C6 C1 C7 C8 -179.3(3)
C1 C7 C8 C9 -179.1(2)
C10 O4 C9 O3 -0.2(4)
C10 O4 C9 C8 -179.3(2)
C7 C8 C9 O3 -179.1(3)
C7 C8 C9 O4 -0.1(4)
C9 O4 C10 C11 178.1(2)
O4 C10 C11 C12 -178.7(2)
C10 C11 C12 C13 178.1(2)
C11 C12 C13 C14 -177.2(2)
C12 C13 C14 C15 179.6(2)
C13 C14 C15 C16 -176.0(3)
C14 C15 C16 C17 178.5(3)

loop_
_cod_related_entry_id
_cod_related_entry_database
_cod_related_entry_code
1 ChemSpider 30655032
